data_4304970
loop_
_publ_author_name
'Rui-Bo Zhang'
'Zhao-Ji Li'
'Ye-Yan Qin'
'Jian-Kai Cheng'
'Jian Zhang'
'Yuan-Gen Yao'

_publ_contact_author_address
;
The State Key Laboratory of Structure Chemistry, 
Fujian Institute of Research on the Structure of Matter, 
the Chinese Academy of Sciences,
Fuzhou, Fujian, 350002
P. R. China
;
_publ_contact_author_email yyg@fjirsm.ac.cn
_publ_contact_author_fax 86-591-83714946
_publ_contact_author_name 'Yuan-Gen Yao'
_publ_contact_author_phone 86-591-83711523
_publ_section_title
;
Synthesis, Structure, and Physical Properties of a New Anions-Controlled
Cd(II)-Guanazole (3,5-Diamino-1,2,4-triazole) Hybrid Family
;
_journal_name_full 'Inorganic Chemistry'
_journal_page_first 4861
_journal_page_last 4876
_journal_paper_doi 10.1021/ic8001042
_journal_volume 47
_journal_year 2008
_chemical_formula_sum 'C4 H10 Cd3 N10 O7 S2'
_chemical_formula_weight 711.59
_chemical_name_systematic
; 
 ? 
;
_space_group_IT_number 14
_symmetry_cell_setting monoclinic
_symmetry_space_group_name_Hall '-P 2ybc'
_symmetry_space_group_name_H-M 'P 1 21/c 1'
_atom_sites_solution_hydrogens geom
_atom_sites_solution_primary direct
_atom_sites_solution_secondary difmap
_audit_creation_method SHELXL-97
_cell_angle_alpha 90.00
_cell_angle_beta 95.360(13)
_cell_angle_gamma 90.00
_cell_formula_units_Z 4
_cell_length_a 10.648(9)
_cell_length_b 8.503(7)
_cell_length_c 17.185(15)
_cell_measurement_reflns_used 4009
_cell_measurement_temperature 294.1500
_cell_measurement_theta_max 27.4835
_cell_measurement_theta_min 3.0705
_cell_volume 1549(2)
_computing_cell_refinement SAINT
_computing_data_collection SMART
_computing_data_reduction SAINT
_computing_structure_refinement 'SHELXL-97 (Sheldrick, 1997)'
_computing_structure_solution 'SHELXS-97 (Sheldrick, 1990)'
_diffrn_ambient_temperature 294.1500
_diffrn_detector_area_resol_mean 14.6306
_diffrn_measured_fraction_theta_full 0.999
_diffrn_measured_fraction_theta_max 0.999
_diffrn_measurement_device_type 'SMART CCD'
_diffrn_measurement_method dtprofit.ref
_diffrn_radiation_monochromator graphite
_diffrn_radiation_source 'fine-focus sealed tube'
_diffrn_radiation_type MoK\a
_diffrn_radiation_wavelength 0.71073
_diffrn_reflns_av_R_equivalents 0.0391
_diffrn_reflns_av_sigmaI/netI 0.0379
_diffrn_reflns_limit_h_max 13
_diffrn_reflns_limit_h_min -9
_diffrn_reflns_limit_k_max 10
_diffrn_reflns_limit_k_min -11
_diffrn_reflns_limit_l_max 22
_diffrn_reflns_limit_l_min -22
_diffrn_reflns_number 3785
_diffrn_reflns_theta_full 27.47
_diffrn_reflns_theta_max 27.47
_diffrn_reflns_theta_min 2.67
_diffrn_standards_decay_% 0
_diffrn_standards_interval_count 0
_diffrn_standards_interval_time .
_diffrn_standards_number 0
_exptl_absorpt_coefficient_mu 4.410
_exptl_absorpt_correction_T_max 0.643
_exptl_absorpt_correction_T_min 0.581
_exptl_absorpt_correction_type multi-scan
_exptl_absorpt_process_details SADABS
_exptl_crystal_colour White
_exptl_crystal_density_diffrn 3.051
_exptl_crystal_density_method 'not measured'
_exptl_crystal_description Prism
_exptl_crystal_F_000 1344
_exptl_crystal_size_max 0.1200
_exptl_crystal_size_mid 0.1000
_exptl_crystal_size_min 0.1000
_refine_diff_density_max 0.887
_refine_diff_density_min -1.713
_refine_diff_density_rms 0.210
_refine_ls_extinction_method none
_refine_ls_goodness_of_fit_ref 1.050
_refine_ls_hydrogen_treatment mixed
_refine_ls_matrix_type full
_refine_ls_number_parameters 241
_refine_ls_number_reflns 3542
_refine_ls_number_restraints 3
_refine_ls_restrained_S_all 1.050
_refine_ls_R_factor_all 0.0406
_refine_ls_R_factor_gt 0.0355
_refine_ls_shift/su_max 0.000
_refine_ls_shift/su_mean 0.000
_refine_ls_structure_factor_coef Fsqd
_refine_ls_weighting_details 'calc w=1/[\s^2^(Fo^2^)+(0.0547P)^2^+0.5211P] where P=(Fo^2^+2Fc^2^)/3'
_refine_ls_weighting_scheme calc
_refine_ls_wR_factor_gt 0.0878
_refine_ls_wR_factor_ref 0.0920
_reflns_number_gt 3182
_reflns_number_total 3542
_reflns_threshold_expression >2sigma(I)
_cod_data_source_file ic8001042-file004_5.cif
_cod_data_source_block 5
_cod_depositor_comments
;
The following automatic conversions were performed:
'_symmetry_cell_setting' value 'Monoclinic' changed to 'monoclinic'
according to '/home/saulius/struct/CIF-dictionaries/cif_core.dic'
dictionary named 'cif_core.dic' version 2.4.1 from
2010-06-29.

'_exptl_absorpt_correction_type' value 'Multi-scan' changed
to 'multi-scan' according to
'/home/saulius/struct/CIF-dictionaries/cif_core.dic' dictionary named
'cif_core.dic' version 2.4.1 from 2010-06-29.

Automatic conversion script
Id: cif_fix_enum 1527 2010-12-29 10:47:43Z saulius 
;
_cod_database_code 4304970

loop_
_symmetry_equiv_pos_as_xyz
'x, y, z'
'-x, y+1/2, -z+1/2'
'-x, -y, -z'
'x, -y-1/2, z-1/2'

loop_
_atom_site_label
_atom_site_type_symbol
_atom_site_fract_x
_atom_site_fract_y
_atom_site_fract_z
_atom_site_U_iso_or_equiv
_atom_site_adp_type
_atom_site_occupancy
_atom_site_symmetry_multiplicity
_atom_site_calc_flag
_atom_site_refinement_flags
_atom_site_disorder_assembly
_atom_site_disorder_group
Cd1 Cd 0.81940(3) 0.14725(4) 0.05498(2) 0.01630(11) Uani 1 1 d . . .
Cd2 Cd 0.66214(3) 0.43100(4) -0.08734(2) 0.01654(11) Uani 1 1 d . . .
Cd3 Cd 0.63136(3) 0.76649(4) 0.05858(2) 0.01666(11) Uani 1 1 d . . .
S1 S 0.58950(11) 0.37539(12) 0.10566(7) 0.0161(2) Uani 1 1 d . . .
S2 S 0.65155(11) 0.04892(13) -0.08739(7) 0.0177(2) Uani 1 1 d . . .
O1 O 0.6870(3) 0.3671(4) 0.0463(2) 0.0195(7) Uani 1 1 d . . .
O2 O 0.5841(4) 0.5472(4) 0.1290(2) 0.0239(8) Uani 1 1 d . . .
O3 O 0.4602(3) 0.3518(4) 0.0591(2) 0.0268(8) Uani 1 1 d . . .
O4 O 0.5639(3) 0.1907(4) -0.1003(2) 0.0206(7) Uani 1 1 d . . .
O5 O 0.6487(3) 0.0041(4) -0.0015(2) 0.0224(7) Uani 1 1 d . . .
O6 O 0.7807(3) 0.1281(5) -0.0863(2) 0.0328(9) Uani 1 1 d . . .
N1 N 0.9951(4) 0.2669(4) 0.0307(3) 0.0178(8) Uani 1 1 d . . .
N2 N 1.1819(4) 0.3056(4) -0.0131(2) 0.0186(8) Uani 1 1 d . . .
N3 N 1.1695(4) 0.4110(4) 0.0489(2) 0.0195(8) Uani 1 1 d . . .
N4 N 1.0523(4) 0.1085(4) -0.0766(2) 0.0200(9) Uani 1 1 d . . .
H4A H 1.1085 0.0853 -0.1076 0.024 Uiso 1 1 calc R . .
H4B H 0.9816 0.0589 -0.0800 0.024 Uiso 1 1 calc R . .
N5 N 1.0064(4) 0.4509(5) 0.1339(3) 0.0299(11) Uani 1 1 d . . .
H5A H 1.0485 0.5209 0.1614 0.036 Uiso 1 1 calc R . .
H5B H 0.9322 0.4245 0.1451 0.036 Uiso 1 1 calc R . .
N6 N 0.7070(4) 0.0247(5) 0.2870(2) 0.0208(9) Uani 1 1 d . . .
N7 N 0.7643(4) 0.0610(4) 0.1671(2) 0.0190(8) Uani 1 1 d . . .
N8 N 0.7089(4) -0.0891(4) 0.1699(2) 0.0205(9) Uani 1 1 d . . .
N9 N 0.8184(6) 0.2585(5) 0.2606(3) 0.0399(14) Uani 1 1 d . . .
H9A H 0.8591 0.3114 0.2285 0.048 Uiso 1 1 calc R . .
H9B H 0.8138 0.2926 0.3073 0.048 Uiso 1 1 calc R . .
N10 N 0.6325(6) -0.2389(5) 0.2701(3) 0.0398(14) Uani 1 1 d . . .
H10A H 0.6223 -0.3205 0.2407 0.048 Uiso 1 1 calc R . .
H10B H 0.6137 -0.2427 0.3177 0.048 Uiso 1 1 calc R . .
C1 C 1.0757(4) 0.2251(5) -0.0215(3) 0.0162(9) Uani 1 1 d . . .
C2 C 1.0577(4) 0.3808(5) 0.0718(3) 0.0177(9) Uani 1 1 d . . .
C3 C 0.7613(4) 0.1204(5) 0.2374(3) 0.0189(9) Uani 1 1 d . . .
C4 C 0.6785(5) -0.1033(5) 0.2414(3) 0.0203(10) Uani 1 1 d . . .
O1W O 0.9022(9) 0.6141(9) 0.2753(5) 0.111(3) Uani 1 1 d D . .
H1W H 0.923(12) 0.707(6) 0.263(6) 0.134 Uiso 1 1 d D . .
H2W H 0.866(12) 0.581(12) 0.234(4) 0.134 Uiso 1 1 d D . .

loop_
_atom_site_aniso_label
_atom_site_aniso_U_11
_atom_site_aniso_U_22
_atom_site_aniso_U_33
_atom_site_aniso_U_23
_atom_site_aniso_U_13
_atom_site_aniso_U_12
Cd1 0.01130(18) 0.01781(18) 0.0202(2) 0.00110(13) 0.00350(14) -0.00200(12)
Cd2 0.01612(19) 0.01515(18) 0.0187(2) 0.00030(12) 0.00317(14) -0.00251(12)
Cd3 0.01259(19) 0.01653(18) 0.0214(2) -0.00149(12) 0.00426(14) -0.00298(12)
S1 0.0138(5) 0.0141(5) 0.0205(6) 0.0007(4) 0.0033(4) 0.0012(4)
S2 0.0149(5) 0.0174(5) 0.0204(6) -0.0016(4) -0.0003(5) 0.0023(4)
O1 0.0165(17) 0.0181(15) 0.0249(19) 0.0016(13) 0.0068(15) 0.0036(13)
O2 0.034(2) 0.0122(15) 0.027(2) -0.0028(13) 0.0077(16) -0.0016(14)
O3 0.0145(17) 0.036(2) 0.030(2) -0.0140(16) 0.0021(15) 0.0000(15)
O4 0.0158(17) 0.0171(16) 0.029(2) 0.0040(14) 0.0018(14) 0.0029(13)
O5 0.0219(18) 0.0180(16) 0.026(2) 0.0030(14) -0.0050(15) -0.0040(14)
O6 0.0128(17) 0.058(2) 0.028(2) 0.0053(18) 0.0043(15) -0.0030(17)
N1 0.0133(19) 0.0156(18) 0.025(2) -0.0021(15) 0.0071(17) -0.0026(15)
N2 0.015(2) 0.0192(18) 0.022(2) -0.0050(16) 0.0044(17) -0.0014(16)
N3 0.019(2) 0.0154(18) 0.024(2) -0.0040(16) 0.0065(17) -0.0023(16)
N4 0.0152(19) 0.0178(18) 0.028(2) -0.0046(17) 0.0078(17) -0.0033(16)
N5 0.025(2) 0.033(2) 0.035(3) -0.014(2) 0.016(2) -0.0093(19)
N6 0.023(2) 0.0169(18) 0.023(2) -0.0035(16) 0.0062(17) -0.0019(16)
N7 0.023(2) 0.0145(18) 0.020(2) -0.0013(14) 0.0058(17) -0.0026(15)
N8 0.026(2) 0.0185(19) 0.018(2) -0.0003(16) 0.0074(17) -0.0076(17)
N9 0.061(4) 0.032(2) 0.029(3) -0.011(2) 0.016(3) -0.029(2)
N10 0.077(4) 0.021(2) 0.024(3) -0.0017(18) 0.018(3) -0.025(2)
C1 0.013(2) 0.0108(18) 0.025(3) 0.0034(17) 0.0036(19) -0.0004(16)
C2 0.011(2) 0.013(2) 0.028(3) -0.0002(18) 0.0030(19) 0.0006(17)
C3 0.016(2) 0.021(2) 0.019(2) 0.0002(19) 0.0007(19) 0.0004(19)
C4 0.024(2) 0.019(2) 0.018(2) -0.0016(19) 0.005(2) -0.001(2)
O1W 0.091(6) 0.086(5) 0.159(9) -0.045(5) 0.022(6) 0.002(5)

loop_
_atom_type_symbol
_atom_type_description
_atom_type_scat_dispersion_real
_atom_type_scat_dispersion_imag
_atom_type_scat_source
C C 0.0033 0.0016 'International Tables Vol C Tables 4.2.6.8 and 6.1.1.4'
H H 0.0000 0.0000 'International Tables Vol C Tables 4.2.6.8 and 6.1.1.4'
Cd Cd -0.8075 1.2024 'International Tables Vol C Tables 4.2.6.8 and 6.1.1.4'
N N 0.0061 0.0033 'International Tables Vol C Tables 4.2.6.8 and 6.1.1.4'
O O 0.0106 0.0060 'International Tables Vol C Tables 4.2.6.8 and 6.1.1.4'
S S 0.1246 0.1234 'International Tables Vol C Tables 4.2.6.8 and 6.1.1.4'

loop_
_geom_angle_atom_site_label_1
_geom_angle_atom_site_label_2
_geom_angle_atom_site_label_3
_geom_angle
_geom_angle_site_symmetry_1
_geom_angle_site_symmetry_3
_geom_angle_publ_flag
N7 Cd1 N1 128.53(16) . . ?
N7 Cd1 O5 85.92(15) . . ?
N1 Cd1 O5 143.84(15) . . ?
N7 Cd1 O1 96.58(13) . . ?
N1 Cd1 O1 97.84(14) . . ?
O5 Cd1 O1 87.05(13) . . ?
N7 Cd1 O6 145.22(14) . . ?
N1 Cd1 O6 84.79(14) . . ?
O5 Cd1 O6 59.61(12) . . ?
O1 Cd1 O6 86.83(13) . . ?
N7 Cd1 N4 76.84(14) . 3_755 ?
N1 Cd1 N4 88.22(14) . 3_755 ?
O5 Cd1 N4 90.08(13) . 3_755 ?
O1 Cd1 N4 173.01(12) . 3_755 ?
O6 Cd1 N4 97.22(14) . 3_755 ?
N7 Cd1 S2 115.71(13) . . ?
N1 Cd1 S2 115.10(12) . . ?
O5 Cd1 S2 29.88(9) . . ?
O1 Cd1 S2 82.02(10) . . ?
O6 Cd1 S2 30.34(9) . . ?
N4 Cd1 S2 98.59(10) 3_755 . ?
N7 Cd1 Cd2 130.83(11) . . ?
N1 Cd1 Cd2 85.06(12) . . ?
O5 Cd1 Cd2 77.21(9) . . ?
O1 Cd1 Cd2 37.59(9) . . ?
O6 Cd1 Cd2 50.42(10) . . ?
N4 Cd1 Cd2 147.38(10) 3_755 . ?
S2 Cd1 Cd2 56.58(5) . . ?
N7 Cd1 Cd3 61.12(11) . 1_545 ?
N1 Cd1 Cd3 148.44(10) . 1_545 ?
O5 Cd1 Cd3 33.89(8) . 1_545 ?
O1 Cd1 Cd3 111.45(10) . 1_545 ?
O6 Cd1 Cd3 85.35(9) . 1_545 ?
N4 Cd1 Cd3 63.43(11) 3_755 1_545 ?
S2 Cd1 Cd3 60.28(4) . 1_545 ?
Cd2 Cd1 Cd3 110.90(5) . 1_545 ?
N6 Cd2 N3 87.05(15) 4_565 3_765 ?
N6 Cd2 O4 100.83(14) 4_565 . ?
N3 Cd2 O4 152.62(13) 3_765 . ?
N6 Cd2 O3 103.65(14) 4_565 3_665 ?
N3 Cd2 O3 85.00(14) 3_765 3_665 ?
O4 Cd2 O3 117.75(13) . 3_665 ?
N6 Cd2 O1 161.19(14) 4_565 . ?
N3 Cd2 O1 80.82(14) 3_765 . ?
O4 Cd2 O1 84.15(12) . . ?
O3 Cd2 O1 89.63(13) 3_665 . ?
N6 Cd2 O2 91.25(14) 4_565 3_665 ?
N3 Cd2 O2 139.74(12) 3_765 3_665 ?
O4 Cd2 O2 66.88(11) . 3_665 ?
O3 Cd2 O2 56.37(11) 3_665 3_665 ?
O1 Cd2 O2 107.30(11) . 3_665 ?
N6 Cd2 O6 91.32(13) 4_565 . ?
N3 Cd2 O6 101.13(14) 3_765 . ?
O4 Cd2 O6 52.97(12) . . ?
O3 Cd2 O6 164.16(12) 3_665 . ?
O1 Cd2 O6 77.12(11) . . ?
O2 Cd2 O6 119.13(10) 3_665 . ?
N6 Cd2 S1 94.05(11) 4_565 3_665 ?
N3 Cd2 S1 111.09(12) 3_765 3_665 ?
O4 Cd2 S1 94.60(10) . 3_665 ?
O3 Cd2 S1 28.15(9) 3_665 3_665 ?
O1 Cd2 S1 103.69(8) . 3_665 ?
O2 Cd2 S1 28.89(7) 3_665 3_665 ?
O6 Cd2 S1 147.54(8) . 3_665 ?
N6 Cd2 Cd3 117.66(11) 4_565 3_665 ?
N3 Cd2 Cd3 153.61(10) 3_765 3_665 ?
O4 Cd2 Cd3 37.81(8) . 3_665 ?
O3 Cd2 Cd3 80.40(10) 3_665 3_665 ?
O1 Cd2 Cd3 77.25(8) . 3_665 ?
O2 Cd2 Cd3 39.42(8) 3_665 3_665 ?
O6 Cd2 Cd3 88.15(9) . 3_665 ?
S1 Cd2 Cd3 61.12(6) 3_665 3_665 ?
N6 Cd2 Cd1 127.37(11) 4_565 . ?
N3 Cd2 Cd1 84.19(12) 3_765 . ?
O4 Cd2 Cd1 70.12(10) . . ?
O3 Cd2 Cd1 126.95(11) 3_665 . ?
O1 Cd2 Cd1 37.36(8) . . ?
O2 Cd2 Cd1 126.46(7) 3_665 . ?
O6 Cd2 Cd1 40.77(9) . . ?
S1 Cd2 Cd1 137.26(3) 3_665 . ?
Cd3 Cd2 Cd1 87.18(5) 3_665 . ?
N6 Cd2 Cd3 122.26(11) 4_565 . ?
N3 Cd2 Cd3 59.12(10) 3_765 . ?
O4 Cd2 Cd3 131.29(9) . . ?
O3 Cd2 Cd3 36.13(10) 3_665 . ?
O1 Cd2 Cd3 62.71(9) . . ?
O2 Cd2 Cd3 88.96(7) 3_665 . ?
O6 Cd2 Cd3 136.81(9) . . ?
S1 Cd2 Cd3 63.28(4) 3_665 . ?
Cd3 Cd2 Cd3 97.36(4) 3_665 . ?
Cd1 Cd2 Cd3 96.51(6) . . ?
O5 Cd3 N2 88.45(14) 1_565 3_765 ?
O5 Cd3 O4 96.62(12) 1_565 3_665 ?
N2 Cd3 O4 173.21(13) 3_765 3_665 ?
O5 Cd3 O2 169.77(12) 1_565 . ?
N2 Cd3 O2 101.66(14) 3_765 . ?
O4 Cd3 O2 73.43(12) 3_665 . ?
O5 Cd3 N8 82.47(14) 1_565 1_565 ?
N2 Cd3 N8 99.64(15) 3_765 1_565 ?
O4 Cd3 N8 85.55(14) 3_665 1_565 ?
O2 Cd3 N8 94.17(14) . 1_565 ?
O5 Cd3 O3 91.93(14) 1_565 3_665 ?
N2 Cd3 O3 84.07(14) 3_765 3_665 ?
O4 Cd3 O3 91.23(13) 3_665 3_665 ?
O2 Cd3 O3 90.67(14) . 3_665 ?
N8 Cd3 O3 173.16(14) 1_565 3_665 ?
O5 Cd3 Cd2 125.38(9) 1_565 3_665 ?
N2 Cd3 Cd2 135.32(11) 3_765 3_665 ?
O4 Cd3 Cd2 37.92(9) 3_665 3_665 ?
O2 Cd3 Cd2 47.11(10) . 3_665 ?
N8 Cd3 Cd2 111.85(10) 1_565 3_665 ?
O3 Cd3 Cd2 68.30(9) 3_665 3_665 ?
O5 Cd3 Cd1 34.55(9) 1_565 1_565 ?
N2 Cd3 Cd1 75.37(11) 3_765 1_565 ?
O4 Cd3 Cd1 111.33(9) 3_665 1_565 ?
O2 Cd3 Cd1 146.84(10) . 1_565 ?
N8 Cd3 Cd1 54.94(10) 1_565 1_565 ?
O3 Cd3 Cd1 121.25(10) 3_665 1_565 ?
Cd2 Cd3 Cd1 149.044(12) 3_665 1_565 ?
O5 Cd3 Cd2 110.30(11) 1_565 . ?
N2 Cd3 Cd2 56.39(10) 3_765 . ?
O4 Cd3 Cd2 117.31(9) 3_665 . ?
O2 Cd3 Cd2 77.14(11) . . ?
N8 Cd3 Cd2 150.94(11) 1_565 . ?
O3 Cd3 Cd2 35.32(9) 3_665 . ?
Cd2 Cd3 Cd2 82.64(4) 3_665 . ?
Cd1 Cd3 Cd2 123.00(4) 1_565 . ?
O2 S1 O1 105.48(18) . . ?
O2 S1 O3 102.0(2) . . ?
O1 S1 O3 106.1(2) . . ?
O2 S1 Cd2 57.84(15) . 3_665 ?
O1 S1 Cd2 125.89(14) . 3_665 ?
O3 S1 Cd2 45.73(13) . 3_665 ?
O5 S2 O4 105.72(19) . . ?
O5 S2 O6 101.4(2) . . ?
O4 S2 O6 101.0(2) . . ?
O5 S2 Cd1 49.29(13) . . ?
O4 S2 Cd1 101.97(15) . . ?
O6 S2 Cd1 53.36(16) . . ?
S1 O1 Cd1 116.02(18) . . ?
S1 O1 Cd2 128.5(2) . . ?
Cd1 O1 Cd2 105.05(12) . . ?
S1 O2 Cd3 128.7(2) . . ?
S1 O2 Cd2 93.27(17) . 3_665 ?
Cd3 O2 Cd2 93.47(13) . 3_665 ?
S1 O3 Cd2 106.12(18) . 3_665 ?
S1 O3 Cd3 140.5(2) . 3_665 ?
Cd2 O3 Cd3 108.55(16) 3_665 3_665 ?
S2 O4 Cd3 129.74(19) . 3_665 ?
S2 O4 Cd2 114.93(19) . . ?
Cd3 O4 Cd2 104.27(13) 3_665 . ?
S2 O5 Cd3 131.87(19) . 1_545 ?
S2 O5 Cd1 100.83(17) . . ?
Cd3 O5 Cd1 111.57(15) 1_545 . ?
S2 O6 Cd1 96.30(18) . . ?
S2 O6 Cd2 90.02(18) . . ?
Cd1 O6 Cd2 88.81(13) . . ?
C2 N1 C1 103.1(4) . . ?
C2 N1 Cd1 128.5(3) . . ?
C1 N1 Cd1 127.6(3) . . ?
C1 N2 N3 105.8(4) . . ?
C1 N2 Cd3 126.0(3) . 3_765 ?
N3 N2 Cd3 125.2(3) . 3_765 ?
C2 N3 N2 104.8(4) . . ?
C2 N3 Cd2 137.4(3) . 3_765 ?
N2 N3 Cd2 117.7(3) . 3_765 ?
C1 N4 Cd1 116.7(3) . 3_755 ?
C1 N4 H4A 120.0 . . ?
Cd1 N4 H4A 60.4 3_755 . ?
C1 N4 H4B 120.0 . . ?
Cd1 N4 H4B 92.6 3_755 . ?
H4A N4 H4B 120.0 . . ?
C2 N5 H5A 120.0 . . ?
C2 N5 H5B 120.0 . . ?
H5A N5 H5B 120.0 . . ?
C3 N6 C4 101.8(4) . . ?
C3 N6 Cd2 129.7(3) . 4_566 ?
C4 N6 Cd2 128.4(3) . 4_566 ?
C3 N7 N8 105.8(4) . . ?
C3 N7 Cd1 135.3(3) . . ?
N8 N7 Cd1 118.7(3) . . ?
C4 N8 N7 104.9(4) . . ?
C4 N8 Cd3 128.1(3) . 1_545 ?
N7 N8 Cd3 124.1(3) . 1_545 ?
C3 N9 H9A 120.0 . . ?
C3 N9 H9B 120.0 . . ?
H9A N9 H9B 120.0 . . ?
C4 N10 H10A 120.0 . . ?
C4 N10 H10B 120.0 . . ?
H10A N10 H10B 120.0 . . ?
N2 C1 N1 112.6(4) . . ?
N2 C1 N4 123.1(4) . . ?
N1 C1 N4 124.3(4) . . ?
N3 C2 N1 113.8(4) . . ?
N3 C2 N5 125.7(4) . . ?
N1 C2 N5 120.5(4) . . ?
N7 C3 N6 113.5(4) . . ?
N7 C3 N9 123.5(4) . . ?
N6 C3 N9 122.7(5) . . ?
N8 C4 N6 114.0(4) . . ?
N8 C4 N10 123.3(4) . . ?
N6 C4 N10 122.5(4) . . ?
H1W O1W H2W 102(3) . . ?

loop_
_geom_bond_atom_site_label_1
_geom_bond_atom_site_label_2
_geom_bond_distance
_geom_bond_site_symmetry_2
_geom_bond_publ_flag
Cd1 N7 2.192(4) . ?
Cd1 N1 2.204(4) . ?
Cd1 O5 2.323(4) . ?
Cd1 O1 2.338(3) . ?
Cd1 O6 2.430(5) . ?
Cd1 N4 2.576(4) 3_755 ?
Cd1 S2 3.010(2) . ?
Cd1 Cd2 3.720(2) . ?
Cd1 Cd3 3.810(2) 1_545 ?
Cd2 N6 2.285(4) 4_565 ?
Cd2 N3 2.288(4) 3_765 ?
Cd2 O4 2.297(4) . ?
Cd2 O3 2.337(4) 3_665 ?
Cd2 O1 2.350(4) . ?
Cd2 O2 2.659(4) 3_665 ?
Cd2 O6 2.868(5) . ?
Cd2 S1 3.135(2) 3_665 ?
Cd2 Cd3 3.622(2) 3_665 ?
Cd2 Cd3 3.832(2) . ?
Cd3 O5 2.284(3) 1_565 ?
Cd3 N2 2.287(4) 3_765 ?
Cd3 O4 2.291(4) 3_665 ?
Cd3 O2 2.304(4) . ?
Cd3 N8 2.356(4) 1_565 ?
Cd3 O3 2.383(4) 3_665 ?
Cd3 Cd2 3.622(2) 3_665 ?
Cd3 Cd1 3.810(2) 1_565 ?
S1 O2 1.517(3) . ?
S1 O1 1.524(3) . ?
S1 O3 1.540(4) . ?
S1 Cd2 3.135(2) 3_665 ?
S2 O5 1.527(4) . ?
S2 O4 1.528(3) . ?
S2 O6 1.530(4) . ?
O2 Cd2 2.659(4) 3_665 ?
O3 Cd2 2.337(4) 3_665 ?
O3 Cd3 2.383(4) 3_665 ?
O4 Cd3 2.291(4) 3_665 ?
O5 Cd3 2.284(3) 1_545 ?
N1 C2 1.339(6) . ?
N1 C1 1.345(6) . ?
N2 C1 1.319(6) . ?
N2 N3 1.408(6) . ?
N2 Cd3 2.287(4) 3_765 ?
N3 C2 1.313(6) . ?
N3 Cd2 2.288(4) 3_765 ?
N4 C1 1.378(6) . ?
N4 Cd1 2.576(4) 3_755 ?
N4 H4A 0.8600 . ?
N4 H4B 0.8600 . ?
N5 C2 1.379(6) . ?
N5 H5A 0.8600 . ?
N5 H5B 0.8600 . ?
N6 C3 1.348(6) . ?
N6 C4 1.359(6) . ?
N6 Cd2 2.285(4) 4_566 ?
N7 C3 1.312(6) . ?
N7 N8 1.408(5) . ?
N8 C4 1.306(6) . ?
N8 Cd3 2.356(4) 1_545 ?
N9 C3 1.365(6) . ?
N9 H9A 0.8600 . ?
N9 H9B 0.8600 . ?
N10 C4 1.362(6) . ?
N10 H10A 0.8600 . ?
N10 H10B 0.8600 . ?
O1W H1W 0.85(2) . ?
O1W H2W 0.83(2) . ?

loop_
_geom_hbond_atom_site_label_D
_geom_hbond_atom_site_label_H
_geom_hbond_atom_site_label_A
_geom_hbond_distance_DH
_geom_hbond_distance_HA
_geom_hbond_distance_DA
_geom_hbond_angle_DHA
_geom_hbond_site_symmetry_A
N4 H4A N7 0.86 2.16 2.979(6) 157.8 3_755
N4 H4A N8 0.86 2.31 3.134(6) 161.7 3_755
N5 H5A N6 0.86 2.67 3.284(7) 129.3 2_755
N9 H9B O6 0.86 2.01 2.865(7) 173.3 4_566
N9 H9B S2 0.86 2.94 3.679(6) 144.8 4_566
N10 H10A O2 0.86 2.23 3.037(6) 156.5 1_545
N10 H10B O3 0.86 2.46 3.275(7) 157.9 2_645
N10 H10B S1 0.86 2.82 3.469(6) 133.4 2_645
O1W H2W N5 0.83(2) 2.63(13) 3.093(10) 117(12) .
N9 H9A N5 0.86 2.64 3.498(7) 173.2 .
N4 H4B O6 0.86 2.21 2.886(6) 135.2 .
